data_4314725
loop_
_publ_author_name
'Sinai Aharonovich'
'Mark Botoshanski'
'Ziv Rabinovich'
'Robert M. Waymouth'
'Moris S. Eisen'

_publ_section_title
;
 Lithium Furyl and Pyridyl Amidinates as Building Blocks in Coordination
 Polymers, Ladder and Cage Structures
;
_journal_name_full 'Inorganic Chemistry'
_journal_page_first 1220
_journal_page_last 1229
_journal_paper_doi 10.1021/ic902183c
_journal_volume 49
_journal_year 2010
_chemical_formula_sum 'C17 H37 Li N4 O Si2'
_chemical_formula_weight 376.63
_chemical_name_common complex3
_chemical_name_systematic
; 
 ? 
;
_space_group_IT_number 14
_symmetry_cell_setting monoclinic
_symmetry_space_group_name_Hall '-P 2yn'
_symmetry_space_group_name_H-M 'P 1 21/n 1'
_atom_sites_solution_hydrogens geom
_atom_sites_solution_primary direct
_atom_sites_solution_secondary difmap
_audit_creation_method SHELXL-97
_cell_angle_alpha 90.00
_cell_angle_beta 90.70(2)
_cell_angle_gamma 90.00
_cell_formula_units_Z 4
_cell_length_a 10.546(2)
_cell_length_b 13.344(3)
_cell_length_c 17.583(3)
_cell_measurement_reflns_used 18841
_cell_measurement_temperature 240(1)
_cell_measurement_theta_max 25.05
_cell_measurement_theta_min 1.92
_cell_volume 2474.2(8)
_computing_cell_refinement 'DENZO HKL2000 (Otwinowski & Minor 1997)'
_computing_data_collection 'Collect (Nonius, 2006)'
_computing_data_reduction 'DENZO HKL2000 (Otwinowski & Minor 1997)'
_computing_molecular_graphics 'TEXSAN  (MSC, 1999)'
_computing_structure_refinement 'SHELXL-97 (Sheldrick, 1997)'
_computing_structure_solution 'SHELXS-97 (Sheldrick, 1997)'
_diffrn_ambient_temperature 240(1)
_diffrn_measured_fraction_theta_full 0.995
_diffrn_measured_fraction_theta_max 0.995
_diffrn_measurement_device_type 'Nonius KappaCCD'
_diffrn_measurement_method 'phi- and omega-scans'
_diffrn_radiation_monochromator graphite
_diffrn_radiation_source 'fine-focus sealed tube'
_diffrn_radiation_type MoK\a
_diffrn_radiation_wavelength 0.71073
_diffrn_reflns_av_R_equivalents 0.0600
_diffrn_reflns_av_sigmaI/netI 0.0422
_diffrn_reflns_limit_h_max 12
_diffrn_reflns_limit_h_min 0
_diffrn_reflns_limit_k_max 15
_diffrn_reflns_limit_k_min 0
_diffrn_reflns_limit_l_max 20
_diffrn_reflns_limit_l_min -20
_diffrn_reflns_number 18841
_diffrn_reflns_theta_full 25.05
_diffrn_reflns_theta_max 25.05
_diffrn_reflns_theta_min 1.92
_diffrn_standards_number 0
_exptl_absorpt_coefficient_mu 0.154
_exptl_absorpt_correction_type none
_exptl_crystal_colour colorless
_exptl_crystal_density_diffrn 1.011
_exptl_crystal_density_method 'not measured'
_exptl_crystal_description prism
_exptl_crystal_F_000 824
_exptl_crystal_size_max 0.50
_exptl_crystal_size_mid 0.40
_exptl_crystal_size_min 0.25
_refine_diff_density_max 0.728
_refine_diff_density_min -0.675
_refine_diff_density_rms 0.050
_refine_ls_extinction_method none
_refine_ls_goodness_of_fit_ref 1.093
_refine_ls_hydrogen_treatment constr
_refine_ls_matrix_type full
_refine_ls_number_parameters 220
_refine_ls_number_reflns 4356
_refine_ls_number_restraints 0
_refine_ls_restrained_S_all 1.093
_refine_ls_R_factor_all 0.1082
_refine_ls_R_factor_gt 0.0730
_refine_ls_shift/su_max 0.002
_refine_ls_shift/su_mean 0.000
_refine_ls_structure_factor_coef Fsqd
_refine_ls_weighting_details 'calc w=1/[\s^2^(Fo^2^)+(0.1241P)^2^+0.8323P] where P=(Fo^2^+2Fc^2^)/3'
_refine_ls_weighting_scheme calc
_refine_ls_wR_factor_gt 0.2092
_refine_ls_wR_factor_ref 0.2295
_reflns_number_gt 2881
_reflns_number_total 4356
_reflns_threshold_expression >2sigma(I)
_cod_data_source_file ic902183c_si_001_1.cif
_cod_data_source_block complex3
_cod_original_sg_symbol_H-M 'P 21/n'
_cod_database_code 4314725

loop_
_symmetry_equiv_pos_as_xyz
'x, y, z'
'-x+1/2, y+1/2, -z+1/2'
'-x, -y, -z'
'x-1/2, -y-1/2, z-1/2'

loop_
_atom_site_label
_atom_site_type_symbol
_atom_site_fract_x
_atom_site_fract_y
_atom_site_fract_z
_atom_site_U_iso_or_equiv
_atom_site_adp_type
_atom_site_occupancy
_atom_site_symmetry_multiplicity
_atom_site_calc_flag
_atom_site_refinement_flags
_atom_site_disorder_assembly
_atom_site_disorder_group
Si1 Si -0.31027(9) 0.25526(8) 0.50271(5) 0.0639(3) Uani 1 1 d . . .
Si2 Si -0.11641(9) 0.05680(9) 0.25371(5) 0.0645(4) Uani 1 1 d . . .
N1 N -0.2063(2) 0.2035(2) 0.44027(14) 0.0598(7) Uani 1 1 d . . .
N2 N -0.1262(2) 0.1202(2) 0.33750(14) 0.0558(7) Uani 1 1 d . . .
N3 N 0.1376(3) 0.1605(3) 0.48198(19) 0.0795(10) Uani 1 1 d . . .
N4 N 0.0861(3) 0.3232(3) 0.3785(3) 0.0945(12) Uani 1 1 d . . .
O1 O -0.5452(3) 0.0676(3) 0.32150(19) 0.1048(11) Uani 1 1 d . . .
C1 C -0.2244(3) 0.1544(2) 0.37599(16) 0.0492(7) Uani 1 1 d . . .
C2 C -0.3558(3) 0.1365(3) 0.34538(16) 0.0526(8) Uani 1 1 d . . .
C3 C -0.4196(4) 0.1879(4) 0.2872(3) 0.0867(12) Uani 1 1 d . . .
H3 H -0.3879 0.2429 0.2611 0.104 Uiso 1 1 calc R . .
C4 C -0.5319(4) 0.1462(4) 0.2749(3) 0.0900(14) Uani 1 1 d . . .
H4 H -0.5921 0.1680 0.2395 0.108 Uiso 1 1 calc R . .
C5 C -0.4366(4) 0.0632(4) 0.3642(2) 0.0806(12) Uani 1 1 d . . .
H5 H -0.4205 0.0155 0.4015 0.097 Uiso 1 1 calc R . .
C6 C -0.4146(6) 0.1615(5) 0.5502(3) 0.1189(11) Uani 1 1 d . . .
H6A H -0.3631 0.1106 0.5737 0.178 Uiso 1 1 calc R . .
H6B H -0.4701 0.1314 0.5131 0.178 Uiso 1 1 calc R . .
H6C H -0.4640 0.1944 0.5883 0.178 Uiso 1 1 calc R . .
C7 C -0.4186(5) 0.3485(5) 0.4613(3) 0.1189(11) Uani 1 1 d . . .
H7A H -0.4666 0.3184 0.4205 0.178 Uiso 1 1 calc R . .
H7B H -0.3705 0.4038 0.4420 0.178 Uiso 1 1 calc R . .
H7C H -0.4754 0.3720 0.4996 0.178 Uiso 1 1 calc R . .
C8 C -0.2170(6) 0.3073(5) 0.5820(3) 0.1189(11) Uani 1 1 d . . .
H8A H -0.1620 0.2564 0.6024 0.178 Uiso 1 1 calc R . .
H8B H -0.2731 0.3302 0.6209 0.178 Uiso 1 1 calc R . .
H8C H -0.1671 0.3625 0.5641 0.178 Uiso 1 1 calc R . .
C9 C -0.2312(5) -0.0486(4) 0.2423(3) 0.0955(14) Uani 1 1 d . . .
H9A H -0.2225 -0.0937 0.2846 0.143 Uiso 1 1 calc R . .
H9B H -0.2142 -0.0839 0.1959 0.143 Uiso 1 1 calc R . .
H9C H -0.3160 -0.0226 0.2405 0.143 Uiso 1 1 calc R . .
C10 C -0.1387(7) 0.1394(5) 0.1693(2) 0.128(2) Uani 1 1 d . . .
H10A H -0.0818 0.1954 0.1731 0.192 Uiso 1 1 calc R . .
H10B H -0.2246 0.1632 0.1674 0.192 Uiso 1 1 calc R . .
H10C H -0.1212 0.1022 0.1239 0.192 Uiso 1 1 calc R . .
C11 C 0.0457(4) 0.0018(5) 0.2503(3) 0.124(2) Uani 1 1 d . . .
H11A H 0.0594 -0.0402 0.2939 0.185 Uiso 1 1 calc R . .
H11B H 0.1074 0.0547 0.2503 0.185 Uiso 1 1 calc R . .
H11C H 0.0539 -0.0373 0.2048 0.185 Uiso 1 1 calc R . .
C12A C 0.215(2) 0.2558(19) 0.4813(11) 0.104(5) Uani 0.55 1 d P . .
H12A H 0.3004 0.2422 0.4992 0.124 Uiso 0.55 1 calc PR . .
H12B H 0.1772 0.3049 0.5149 0.124 Uiso 0.55 1 calc PR . .
C12B C 0.236(3) 0.225(2) 0.4519(15) 0.104(5) Uani 0.45 1 d P . .
H12C H 0.2652 0.1986 0.4039 0.124 Uiso 0.45 1 calc PR . .
H12D H 0.3078 0.2264 0.4871 0.124 Uiso 0.45 1 calc PR . .
C13A C 0.1902(15) 0.3290(13) 0.4400(9) 0.112(5) Uani 0.55 1 d P . .
H13A H 0.2589 0.3719 0.4236 0.135 Uiso 0.55 1 calc PR . .
H13B H 0.1564 0.3559 0.4869 0.135 Uiso 0.55 1 calc PR . .
C13B C 0.2183(19) 0.2980(17) 0.3989(11) 0.112(5) Uani 0.45 1 d P . .
H13C H 0.2715 0.3571 0.3967 0.135 Uiso 0.45 1 calc PR . .
H13D H 0.2514 0.2481 0.3642 0.135 Uiso 0.45 1 calc PR . .
C14 C 0.1064(7) 0.1613(7) 0.5626(3) 0.153(3) Uani 1 1 d . . .
H14A H 0.0706 0.2251 0.5756 0.230 Uiso 1 1 calc R . .
H14B H 0.1821 0.1503 0.5924 0.230 Uiso 1 1 calc R . .
H14C H 0.0462 0.1092 0.5728 0.230 Uiso 1 1 calc R . .
C15 C 0.1946(6) 0.0661(5) 0.4622(5) 0.152(3) Uani 1 1 d . . .
H15A H 0.1348 0.0130 0.4702 0.228 Uiso 1 1 calc R . .
H15B H 0.2685 0.0551 0.4936 0.228 Uiso 1 1 calc R . .
H15C H 0.2185 0.0672 0.4097 0.228 Uiso 1 1 calc R . .
C16 C 0.1071(8) 0.3227(6) 0.2979(5) 0.173(3) Uani 1 1 d . . .
H16A H 0.1508 0.2625 0.2840 0.260 Uiso 1 1 calc R . .
H16B H 0.1573 0.3798 0.2843 0.260 Uiso 1 1 calc R . .
H16C H 0.0270 0.3256 0.2714 0.260 Uiso 1 1 calc R . .
C17 C 0.0175(8) 0.4153(5) 0.3981(4) 0.156(3) Uani 1 1 d . . .
H17A H -0.0012 0.4151 0.4514 0.233 Uiso 1 1 calc R . .
H17B H -0.0602 0.4185 0.3692 0.233 Uiso 1 1 calc R . .
H17C H 0.0690 0.4725 0.3864 0.233 Uiso 1 1 calc R . .
Li1 Li -0.0199(5) 0.1983(5) 0.4134(3) 0.0629(14) Uani 1 1 d . . .

loop_
_atom_site_aniso_label
_atom_site_aniso_U_11
_atom_site_aniso_U_22
_atom_site_aniso_U_33
_atom_site_aniso_U_23
_atom_site_aniso_U_13
_atom_site_aniso_U_12
Si1 0.0591(6) 0.0748(7) 0.0580(6) -0.0172(5) 0.0106(4) -0.0015(5)
Si2 0.0647(6) 0.0796(8) 0.0495(5) -0.0078(4) 0.0117(4) 0.0047(5)
N1 0.0461(14) 0.080(2) 0.0538(15) -0.0177(14) 0.0054(11) -0.0068(13)
N2 0.0482(14) 0.0665(18) 0.0528(14) -0.0078(12) 0.0091(11) -0.0006(12)
N3 0.0609(18) 0.090(3) 0.087(2) 0.0159(18) -0.0142(16) -0.0090(17)
N4 0.074(2) 0.082(3) 0.127(3) 0.029(2) -0.021(2) -0.0140(19)
O1 0.0588(16) 0.150(3) 0.105(2) -0.028(2) -0.0076(15) -0.0211(18)
C1 0.0465(16) 0.0521(19) 0.0490(16) 0.0009(14) 0.0048(12) -0.0041(14)
C2 0.0474(16) 0.061(2) 0.0494(16) -0.0088(14) 0.0039(13) -0.0008(15)
C3 0.076(3) 0.092(3) 0.092(3) 0.011(2) -0.016(2) 0.003(2)
C4 0.060(2) 0.126(4) 0.083(3) -0.003(3) -0.026(2) 0.008(2)
C5 0.060(2) 0.099(3) 0.083(3) 0.008(2) -0.0066(18) -0.025(2)
C6 0.127(2) 0.124(3) 0.107(2) -0.0132(19) 0.0439(18) 0.012(2)
C7 0.127(2) 0.124(3) 0.107(2) -0.0132(19) 0.0439(18) 0.012(2)
C8 0.127(2) 0.124(3) 0.107(2) -0.0132(19) 0.0439(18) 0.012(2)
C9 0.114(4) 0.091(3) 0.082(3) -0.032(2) 0.009(2) -0.008(3)
C10 0.191(6) 0.134(5) 0.059(2) 0.017(3) 0.026(3) 0.012(4)
C11 0.080(3) 0.183(6) 0.108(4) -0.054(4) 0.016(3) 0.029(3)
C12A 0.081(9) 0.116(16) 0.113(15) 0.022(9) -0.036(10) -0.026(9)
C12B 0.081(9) 0.116(16) 0.113(15) 0.022(9) -0.036(10) -0.026(9)
C13A 0.077(8) 0.099(11) 0.159(15) 0.032(9) -0.039(9) -0.031(7)
C13B 0.077(8) 0.099(11) 0.159(15) 0.032(9) -0.039(9) -0.031(7)
C14 0.149(6) 0.228(8) 0.083(4) 0.018(4) -0.025(4) -0.017(5)
C15 0.114(4) 0.127(5) 0.214(7) -0.034(5) -0.047(5) 0.043(4)
C16 0.183(7) 0.163(7) 0.175(7) 0.041(6) 0.061(6) -0.038(6)
C17 0.180(7) 0.103(5) 0.183(7) 0.008(5) -0.032(5) -0.011(5)
Li1 0.045(3) 0.079(4) 0.064(3) -0.004(3) 0.000(2) -0.001(3)

loop_
_atom_type_symbol
_atom_type_description
_atom_type_scat_dispersion_real
_atom_type_scat_dispersion_imag
_atom_type_scat_source
Si Si 0.0817 0.0704 'International Tables Vol C Tables 4.2.6.8 and 6.1.1.4'
N N 0.0061 0.0033 'International Tables Vol C Tables 4.2.6.8 and 6.1.1.4'
O O 0.0106 0.0060 'International Tables Vol C Tables 4.2.6.8 and 6.1.1.4'
C C 0.0033 0.0016 'International Tables Vol C Tables 4.2.6.8 and 6.1.1.4'
H H 0.0000 0.0000 'International Tables Vol C Tables 4.2.6.8 and 6.1.1.4'
Li Li -0.0003 0.0001 'International Tables Vol C Tables 4.2.6.8 and 6.1.1.4'

loop_
_geom_angle_atom_site_label_1
_geom_angle_atom_site_label_2
_geom_angle_atom_site_label_3
_geom_angle
_geom_angle_site_symmetry_1
_geom_angle_site_symmetry_3
_geom_angle_publ_flag
N1 Si1 C8 107.42(19) . . ?
N1 Si1 C7 114.90(19) . . ?
C8 Si1 C7 111.8(3) . . ?
N1 Si1 C6 113.7(2) . . ?
C8 Si1 C6 103.1(3) . . ?
C7 Si1 C6 105.3(3) . . ?
N2 Si2 C11 106.83(18) . . ?
N2 Si2 C10 112.8(2) . . ?
C11 Si2 C10 108.3(3) . . ?
N2 Si2 C9 114.93(17) . . ?
C11 Si2 C9 107.1(3) . . ?
C10 Si2 C9 106.6(3) . . ?
C1 N1 Si1 131.7(2) . . ?
C1 N1 Li1 85.0(2) . . ?
Si1 N1 Li1 142.7(2) . . ?
C1 N2 Si2 132.0(2) . . ?
C1 N2 Li1 85.2(2) . . ?
Si2 N2 Li1 142.0(2) . . ?
C15 N3 C12B 97.5(12) . . ?
C15 N3 C14 109.9(5) . . ?
C12B N3 C14 121.2(9) . . ?
C15 N3 C12A 120.5(9) . . ?
C12B N3 C12A 27.0(11) . . ?
C14 N3 C12A 97.4(8) . . ?
C15 N3 Li1 113.6(4) . . ?
C12B N3 Li1 102.2(13) . . ?
C14 N3 Li1 111.7(4) . . ?
C12A N3 Li1 102.4(10) . . ?
C16 N4 C17 108.4(5) . . ?
C16 N4 C13B 94.7(9) . . ?
C17 N4 C13B 127.0(9) . . ?
C16 N4 C13A 125.3(7) . . ?
C17 N4 C13A 98.2(7) . . ?
C13B N4 C13A 34.3(8) . . ?
C16 N4 Li1 111.9(4) . . ?
C17 N4 Li1 109.2(4) . . ?
C13B N4 Li1 104.7(9) . . ?
C13A N4 Li1 102.3(7) . . ?
C4 O1 C5 106.1(3) . . ?
N1 C1 N2 120.2(3) . . ?
N1 C1 C2 120.7(3) . . ?
N2 C1 C2 119.1(3) . . ?
N1 C1 Li1 60.5(2) . . ?
N2 C1 Li1 60.2(2) . . ?
C2 C1 Li1 173.1(3) . . ?
C5 C2 C3 103.7(3) . . ?
C5 C2 C1 127.9(3) . . ?
C3 C2 C1 128.2(3) . . ?
C4 C3 C2 109.6(4) . . ?
C4 C3 H3 125.2 . . ?
C2 C3 H3 125.2 . . ?
C3 C4 O1 109.2(4) . . ?
C3 C4 H4 125.4 . . ?
O1 C4 H4 125.4 . . ?
C2 C5 O1 111.4(4) . . ?
C2 C5 H5 124.3 . . ?
O1 C5 H5 124.3 . . ?
Si1 C6 H6A 109.5 . . ?
Si1 C6 H6B 109.5 . . ?
H6A C6 H6B 109.5 . . ?
Si1 C6 H6C 109.5 . . ?
H6A C6 H6C 109.5 . . ?
H6B C6 H6C 109.5 . . ?
Si1 C7 H7A 109.5 . . ?
Si1 C7 H7B 109.5 . . ?
H7A C7 H7B 109.5 . . ?
Si1 C7 H7C 109.5 . . ?
H7A C7 H7C 109.5 . . ?
H7B C7 H7C 109.5 . . ?
Si1 C8 H8A 109.5 . . ?
Si1 C8 H8B 109.5 . . ?
H8A C8 H8B 109.5 . . ?
Si1 C8 H8C 109.5 . . ?
H8A C8 H8C 109.5 . . ?
H8B C8 H8C 109.5 . . ?
Si2 C9 H9A 109.5 . . ?
Si2 C9 H9B 109.5 . . ?
H9A C9 H9B 109.5 . . ?
Si2 C9 H9C 109.5 . . ?
H9A C9 H9C 109.5 . . ?
H9B C9 H9C 109.5 . . ?
Si2 C10 H10A 109.5 . . ?
Si2 C10 H10B 109.5 . . ?
H10A C10 H10B 109.5 . . ?
Si2 C10 H10C 109.5 . . ?
H10A C10 H10C 109.5 . . ?
H10B C10 H10C 109.5 . . ?
Si2 C11 H11A 109.5 . . ?
Si2 C11 H11B 109.5 . . ?
H11A C11 H11B 109.5 . . ?
Si2 C11 H11C 109.5 . . ?
H11A C11 H11C 109.5 . . ?
H11B C11 H11C 109.5 . . ?
N3 C12A C13B 109.3(13) . . ?
N3 C12A H12A 109.8 . . ?
C13B C12A H12A 109.8 . . ?
N3 C12A H12B 109.8 . . ?
C13B C12A H12B 109.8 . . ?
H12A C12A H12B 108.3 . . ?
N3 C12B C13A 112(2) . . ?
N3 C12B H12C 109.2 . . ?
C13A C12B H12C 109.2 . . ?
N3 C12B H12D 109.2 . . ?
C13A C12B H12D 109.2 . . ?
H12C C12B H12D 107.9 . . ?
C12B C13A N4 106.4(13) . . ?
C12B C13A H13A 110.4 . . ?
N4 C13A H13A 110.4 . . ?
C12B C13A H13B 110.4 . . ?
N4 C13A H13B 110.4 . . ?
H13A C13A H13B 108.6 . . ?
N4 C13B C12A 106.0(15) . . ?
N4 C13B H13C 110.5 . . ?
C12A C13B H13C 110.5 . . ?
N4 C13B H13D 110.5 . . ?
C12A C13B H13D 110.5 . . ?
H13C C13B H13D 108.7 . . ?
N3 C14 H14A 109.5 . . ?
N3 C14 H14B 109.5 . . ?
H14A C14 H14B 109.5 . . ?
N3 C14 H14C 109.5 . . ?
H14A C14 H14C 109.5 . . ?
H14B C14 H14C 109.5 . . ?
N3 C15 H15A 109.5 . . ?
N3 C15 H15B 109.5 . . ?
H15A C15 H15B 109.5 . . ?
N3 C15 H15C 109.5 . . ?
H15A C15 H15C 109.5 . . ?
H15B C15 H15C 109.5 . . ?
N4 C16 H16A 109.5 . . ?
N4 C16 H16B 109.5 . . ?
H16A C16 H16B 109.5 . . ?
N4 C16 H16C 109.5 . . ?
H16A C16 H16C 109.5 . . ?
H16B C16 H16C 109.5 . . ?
N4 C17 H17A 109.5 . . ?
N4 C17 H17B 109.5 . . ?
H17A C17 H17B 109.5 . . ?
N4 C17 H17C 109.5 . . ?
H17A C17 H17C 109.5 . . ?
H17B C17 H17C 109.5 . . ?
N2 Li1 N1 68.9(2) . . ?
N2 Li1 N3 133.1(4) . . ?
N1 Li1 N3 129.4(3) . . ?
N2 Li1 N4 120.6(3) . . ?
N1 Li1 N4 124.1(3) . . ?
N3 Li1 N4 86.5(2) . . ?
N2 Li1 C1 34.64(13) . . ?
N1 Li1 C1 34.45(13) . . ?
N3 Li1 C1 145.7(3) . . ?
N4 Li1 C1 127.8(3) . . ?

loop_
_geom_bond_atom_site_label_1
_geom_bond_atom_site_label_2
_geom_bond_distance
_geom_bond_site_symmetry_2
_geom_bond_publ_flag
Si1 N1 1.707(3) . ?
Si1 C8 1.832(6) . ?
Si1 C7 1.834(6) . ?
Si1 C6 1.869(6) . ?
Si2 N2 1.703(3) . ?
Si2 C11 1.862(5) . ?
Si2 C10 1.861(5) . ?
Si2 C9 1.866(5) . ?
N1 C1 1.318(4) . ?
N1 Li1 2.029(6) . ?
N2 C1 1.324(4) . ?
N2 Li1 2.022(6) . ?
N3 C15 1.440(7) . ?
N3 C12B 1.46(3) . ?
N3 C14 1.459(6) . ?
N3 C12A 1.51(3) . ?
N3 Li1 2.102(6) . ?
N4 C16 1.438(8) . ?
N4 C17 1.470(8) . ?
N4 C13B 1.47(2) . ?
N4 C13A 1.534(16) . ?
N4 Li1 2.102(7) . ?
O1 C4 1.339(6) . ?
O1 C5 1.363(5) . ?
C1 C2 1.500(4) . ?
C1 Li1 2.322(6) . ?
C2 C5 1.340(5) . ?
C2 C3 1.397(5) . ?
C3 C4 1.324(6) . ?
C3 H3 0.9300 . ?
C4 H4 0.9300 . ?
C5 H5 0.9300 . ?
C6 H6A 0.9600 . ?
C6 H6B 0.9600 . ?
C6 H6C 0.9600 . ?
C7 H7A 0.9600 . ?
C7 H7B 0.9600 . ?
C7 H7C 0.9600 . ?
C8 H8A 0.9600 . ?
C8 H8B 0.9600 . ?
C8 H8C 0.9600 . ?
C9 H9A 0.9600 . ?
C9 H9B 0.9600 . ?
C9 H9C 0.9600 . ?
C10 H10A 0.9600 . ?
C10 H10B 0.9600 . ?
C10 H10C 0.9600 . ?
C11 H11A 0.9600 . ?
C11 H11B 0.9600 . ?
C11 H11C 0.9600 . ?
C12A C13B 1.55(3) . ?
C12A H12A 0.9700 . ?
C12A H12B 0.9700 . ?
C12B C13A 1.48(4) . ?
C12B H12C 0.9700 . ?
C12B H12D 0.9700 . ?
C13A H13A 0.9700 . ?
C13A H13B 0.9700 . ?
C13B H13C 0.9700 . ?
C13B H13D 0.9700 . ?
C14 H14A 0.9600 . ?
C14 H14B 0.9600 . ?
C14 H14C 0.9600 . ?
C15 H15A 0.9600 . ?
C15 H15B 0.9600 . ?
C15 H15C 0.9600 . ?
C16 H16A 0.9600 . ?
C16 H16B 0.9600 . ?
C16 H16C 0.9600 . ?
C17 H17A 0.9600 . ?
C17 H17B 0.9600 . ?
C17 H17C 0.9600 . ?
